data_2207719
loop_
_publ_author_name
'Demir, Sibel'
'Din\,cer, Muharrem'
'\,Cukuroval\?i, Alaaddin'
'\.Ibrahim Y\?ilmaz'

_publ_section_title
;
 2-Chloro-1-(3-mesityl-3-methylcyclobutyl)ethanone
;
_journal_coeditor_code AT6065
_journal_issue 1
_journal_name_full 'Acta Crystallographica Section E'
_journal_page_first o298
_journal_page_last o299
_journal_paper_doi 10.1107/S1600536805041565
_journal_volume 62
_journal_year 2006
_chemical_formula_iupac 'C16 H21 Cl O'
_chemical_formula_moiety 'C16 H21 Cl O'
_chemical_formula_sum 'C16 H21 Cl O'
_chemical_formula_weight 264.78
_chemical_name_systematic
;
2-Chloro-1-(3 mesitylcyclobutyl)ethanone
;
_space_group_IT_number 14
_symmetry_cell_setting monoclinic
_symmetry_space_group_name_Hall '-P 2ybc'
_symmetry_space_group_name_H-M 'P 1 21/c 1'
_atom_sites_solution_hydrogens geom
_atom_sites_solution_primary direct
_atom_sites_solution_secondary difmap
_cell_angle_alpha 90
_cell_angle_beta 112.173(15)
_cell_angle_gamma 90
_cell_formula_units_Z 4
_cell_length_a 8.3808(17)
_cell_length_b 15.236(4)
_cell_length_c 12.472(3)
_cell_measurement_reflns_used 26744
_cell_measurement_temperature 296
_cell_measurement_theta_max 27.90
_cell_measurement_theta_min 2.21
_cell_volume 1474.8(6)
_computing_cell_refinement 'X-AREA (Stoe & Cie, 2002)'
_computing_data_collection 'X-AREA (Stoe & Cie, 2002)'
_computing_data_reduction 'X-RED32 (Stoe & Cie, 2002)'
_computing_molecular_graphics 'ORTEP-3 for Windows (Farrugia, 1997)'
_computing_publication_material 'WinGX (Farrugia, 1999) and PLATON (Spek, 2003)'
_computing_structure_refinement 'SHELXL97 (Sheldrick, 1997)'
_computing_structure_solution 'SHELXS97 (Sheldrick, 1997)'
_diffrn_ambient_temperature 296
_diffrn_detector_area_resol_mean 6.67
_diffrn_measured_fraction_theta_full 0.970
_diffrn_measured_fraction_theta_max 0.970
_diffrn_measurement_device_type 'Stoe IPDS-2'
_diffrn_measurement_method \w
_diffrn_radiation_monochromator graphite
_diffrn_radiation_source 'fine-focus sealed tube'
_diffrn_radiation_type MoK\a
_diffrn_radiation_wavelength 0.71073
_diffrn_reflns_av_R_equivalents 0.0691
_diffrn_reflns_av_sigmaI/netI 0.0346
_diffrn_reflns_limit_h_max 10
_diffrn_reflns_limit_h_min -10
_diffrn_reflns_limit_k_max 20
_diffrn_reflns_limit_k_min -19
_diffrn_reflns_limit_l_max 16
_diffrn_reflns_limit_l_min -16
_diffrn_reflns_number 23037
_diffrn_reflns_reduction_process
;
;
_diffrn_reflns_theta_full 27.82
_diffrn_reflns_theta_max 27.82
_diffrn_reflns_theta_min 2.21
_diffrn_standards_decay_% 0
_diffrn_standards_interval_count 0
_diffrn_standards_number 0
_exptl_absorpt_coefficient_mu 0.246
_exptl_absorpt_correction_T_max 0.914
_exptl_absorpt_correction_T_min 0.841
_exptl_absorpt_correction_type integration
_exptl_absorpt_process_details '(X-RED32; Stoe & Cie, 2002)'
_exptl_crystal_colour colorless
_exptl_crystal_density_diffrn 1.192
_exptl_crystal_density_method 'Not Measured'
_exptl_crystal_description prism
_exptl_crystal_F_000 568
_exptl_crystal_size_max 0.730
_exptl_crystal_size_mid 0.573
_exptl_crystal_size_min 0.370
_refine_diff_density_max 0.249
_refine_diff_density_min -0.187
_refine_ls_extinction_method none
_refine_ls_goodness_of_fit_ref 0.962
_refine_ls_hydrogen_treatment constr
_refine_ls_matrix_type full
_refine_ls_number_parameters 197
_refine_ls_number_reflns 3378
_refine_ls_number_restraints 0
_refine_ls_restrained_S_all 0.962
_refine_ls_R_factor_all 0.1056
_refine_ls_R_factor_gt 0.0703
_refine_ls_shift/su_max 0.000
_refine_ls_shift/su_mean 0.000
_refine_ls_structure_factor_coef Fsqd
_refine_ls_weighting_details 'calc w = 1/[\s^2^(Fo^2^)+(0.1242P)^2^] where P = (Fo^2^+2Fc^2^)/3'
_refine_ls_weighting_scheme calc
_refine_ls_wR_factor_gt 0.1715
_refine_ls_wR_factor_ref 0.1950
_reflns_number_gt 1993
_reflns_number_total 3378
_reflns_threshold_expression I>2\s(I)
_cod_data_source_file at6065.cif
_cod_data_source_block I
_cod_depositor_comments
;
The following automatic conversions were performed:
'_symmetry_cell_setting' value 'Monoclinic' changed to 'monoclinic'
according to '/home/saulius/struct/CIF-dictionaries/cif_core.dic'
dictionary named 'cif_core.dic' version 2.4.1 from 2010-06-29.

Automatic conversion script
Id: cif_fix_enum 1527 2010-12-29 10:47:43Z saulius 

The following automatic conversions were performed:

'_symmetry_cell_setting' value 'Monoclinic' changed to 'monoclinic'
according to /home/saulius/struct/CIF-dictionaries/cif_core.dic
dictionary named 'cif_core.dic' version 2.4.1 from 2010-06-29.

Automatic conversion script
Id: cif_fix_values 1715 2011-07-08 13:25:40Z adriana 
;
_cod_original_sg_symbol_H-M 'P 21/c'
_cod_database_code 2207719

loop_
_symmetry_equiv_pos_site_id
_symmetry_equiv_pos_as_xyz
1 x,y,z
2 -x,1/2+y,1/2-z
3 -x,-y,-z
4 x,1/2-y,1/2+z

loop_
_atom_site_aniso_label
_atom_site_aniso_U_11
_atom_site_aniso_U_22
_atom_site_aniso_U_33
_atom_site_aniso_U_12
_atom_site_aniso_U_13
_atom_site_aniso_U_23
Cl1A 0.121(2) 0.0936(16) 0.0848(14) 0.0389(11) 0.0485(10) 0.0257(10)
O1A 0.218(7) 0.105(5) 0.091(5) 0.070(5) 0.079(5) 0.013(4)
C1 0.0734(15) 0.0716(14) 0.0834(15) 0.0037(11) 0.0224(12) -0.0123(12)
C2 0.0883(18) 0.0699(15) 0.0777(15) 0.0135(12) 0.0315(13) -0.0067(12)
C3 0.0913(18) 0.0639(13) 0.0662(12) -0.0003(11) 0.0213(12) -0.0097(10)
C4 0.0778(15) 0.0622(12) 0.0646(12) -0.0013(10) 0.0281(10) -0.0055(9)
C5 0.115(2) 0.0938(19) 0.0862(17) 0.0055(16) 0.0553(17) 0.0013(14)
C6 0.0634(13) 0.0550(11) 0.0565(10) -0.0048(9) 0.0210(9) 0.0017(8)
C7 0.0583(12) 0.0621(12) 0.0577(10) -0.0058(9) 0.0200(8) -0.0019(8)
C8 0.0676(15) 0.0683(14) 0.0965(17) -0.0098(11) 0.0266(13) -0.0171(12)
C9 0.0670(14) 0.0670(13) 0.0647(12) -0.0016(10) 0.0283(10) -0.0042(9)
C10 0.0664(15) 0.0789(15) 0.0724(13) 0.0036(11) 0.0320(11) 0.0090(11)
C11 0.0760(18) 0.118(3) 0.105(2) 0.0131(16) 0.0426(15) 0.0007(17)
C12 0.0563(13) 0.0808(16) 0.0734(13) -0.0092(11) 0.0165(10) 0.0135(11)
C13 0.0678(14) 0.0615(12) 0.0656(12) -0.0108(10) 0.0167(10) 0.0048(9)
C14 0.0901(18) 0.0724(15) 0.0832(16) -0.0190(13) 0.0043(13) -0.0054(12)
C15A 0.134(9) 0.071(6) 0.050(4) 0.012(5) 0.016(4) -0.004(3)
C16A 0.126(8) 0.068(3) 0.070(3) 0.020(6) 0.036(6) 0.002(2)
Cl1B 0.293(11) 0.085(3) 0.077(2) 0.048(3) 0.041(3) 0.0206(17)
C15B 0.057(7) 0.097(13) 0.105(14) 0.025(6) 0.035(7) 0.000(9)
C16B 0.098(9) 0.087(6) 0.074(5) 0.012(8) 0.029(7) -0.008(4)
O1B 0.35(2) 0.093(7) 0.056(5) -0.011(10) -0.014(8) -0.023(4)

loop_
_atom_site_label
_atom_site_fract_x
_atom_site_fract_y
_atom_site_fract_z
_atom_site_U_iso_or_equiv
_atom_site_thermal_displace_type
_atom_site_calc_flag
_atom_site_refinement_flags
_atom_site_occupancy
_atom_site_type_symbol
Cl1A 0.1945(5) 1.1329(3) 0.4417(4) 0.0970(10) Uani . . 0.61(2) Cl
O1A 0.2786(15) 0.9432(6) 0.4459(8) 0.132(3) Uani . . 0.61(2) O
C1 0.2841(3) 0.80638(17) 0.6095(2) 0.0782(8) Uani . . 1.000 C
C2 0.2973(4) 0.90445(17) 0.6343(2) 0.0786(9) Uani . . 1.000 C
C3 0.4857(2) 0.88921(10) 0.71726(12) 0.0763(8) Uani . . 1.000 C
C4 0.4478(2) 0.79103(10) 0.71928(12) 0.0678(8) Uani . R 1.000 C
C5 0.4014(2) 0.76722(10) 0.82605(12) 0.0933(11) Uani . R 1.000 C
C6 0.5814(3) 0.72618(13) 0.71061(18) 0.0588(7) Uani . . 1.000 C
C7 0.5292(3) 0.64812(14) 0.64603(18) 0.0599(7) Uani . . 1.000 C
C8 0.3445(3) 0.61751(18) 0.5950(3) 0.0788(9) Uani . . 1.000 C
C9 0.6510(3) 0.59319(16) 0.63165(19) 0.0652(8) Uani . . 1.000 C
C10 0.8244(3) 0.61018(17) 0.6795(2) 0.0709(8) Uani . . 1.000 C
C11 0.9515(4) 0.5489(2) 0.6602(3) 0.0972(13) Uani . . 1.000 C
C12 0.8754(3) 0.68326(17) 0.7492(2) 0.0725(8) Uani . . 1.000 C
C13 0.7582(3) 0.74067(15) 0.7669(2) 0.0675(7) Uani . . 1.000 C
C14 0.8320(4) 0.81517(19) 0.8522(2) 0.0902(9) Uani . . 1.000 C
C15A 0.2678(16) 0.9674(9) 0.5334(10) 0.091(4) Uani . . 0.61(2) C
C16A 0.235(2) 1.0574(7) 0.5608(9) 0.088(3) Uani . . 0.61(2) C
Cl1B 0.2091(12) 1.1265(5) 0.4557(7) 0.160(4) Uani . . 0.39(2) Cl
C15B 0.2710(19) 0.9622(14) 0.5412(18) 0.085(7) Uani . . 0.39(2) C
C16B 0.315(2) 1.0597(13) 0.5670(15) 0.087(4) Uani . . 0.39(2) C
O1B 0.224(4) 0.9414(10) 0.4395(11) 0.193(7) Uani . . 0.39(2) O
H2 0.22580 0.92100 0.67770 0.0940 Uiso calc R 1.000 H
H3B 0.51540 0.91780 0.79180 0.0920 Uiso calc R 1.000 H
H5A 0.37760 0.70550 0.82510 0.1400 Uiso calc R 1.000 H
H3A 0.56960 0.90260 0.68330 0.0920 Uiso calc R 1.000 H
H1A 0.29810 0.79090 0.53810 0.0940 Uiso calc R 1.000 H
H1B 0.18130 0.77960 0.61310 0.0940 Uiso calc R 1.000 H
H8B 0.28770 0.63240 0.64650 0.1180 Uiso calc R 1.000 H
H8C 0.34160 0.55500 0.58440 0.1180 Uiso calc R 1.000 H
H9 0.61370 0.54260 0.58760 0.0780 Uiso calc R 1.000 H
H11A 0.96790 0.56550 0.59080 0.1460 Uiso calc R 1.000 H
H11B 0.90840 0.49000 0.65260 0.1460 Uiso calc R 1.000 H
H11C 1.05960 0.55230 0.72480 0.1460 Uiso calc R 1.000 H
H12 0.99250 0.69470 0.78590 0.0870 Uiso calc R 1.000 H
H14A 0.94810 0.80120 0.90200 0.1350 Uiso calc R 1.000 H
H14B 0.76310 0.82310 0.89800 0.1350 Uiso calc R 1.000 H
H14C 0.83140 0.86830 0.81060 0.1350 Uiso calc R 1.000 H
H16A 0.33430 1.07790 0.62630 0.1060 Uiso calc . 0.61(2) H
H16B 0.13680 1.05740 0.58370 0.1060 Uiso calc . 0.61(2) H
H5B 0.30150 0.79990 0.82250 0.1400 Uiso calc R 1.000 H
H5C 0.49650 0.78170 0.89610 0.1400 Uiso calc R 1.000 H
H8A 0.28660 0.64560 0.52160 0.1180 Uiso calc R 1.000 H
H16C 0.43790 1.06760 0.58780 0.1050 Uiso calc . 0.39(2) H
H16D 0.28820 1.07670 0.63330 0.1050 Uiso calc . 0.39(2) H

loop_
_atom_type_symbol
_atom_type_description
_atom_type_scat_dispersion_real
_atom_type_scat_dispersion_imag
_atom_type_scat_source
O O 0.0106 0.0060 'International Tables Vol C Tables 4.2.6.8 and 6.1.1.4'
Cl Cl 0.1484 0.1585 'International Tables Vol C Tables 4.2.6.8 and 6.1.1.4'
H H 0.0000 0.0000 'International Tables Vol C Tables 4.2.6.8 and 6.1.1.4'
C C 0.0033 0.0016 'International Tables Vol C Tables 4.2.6.8 and 6.1.1.4'

loop_
_geom_angle_atom_site_label_1
_geom_angle_atom_site_label_2
_geom_angle_atom_site_label_3
_geom_angle
_geom_angle_publ_flag
C2 C1 C4 89.79 no
C1 C2 C3 88.05(19) no
C1 C2 C15A 118.2(5) no
C1 C2 C15B 118.0(9) no
C3 C2 C15A 117.0(6) no
C3 C2 C15B 116.7(8) no
C2 C3 C4 89.54 no
C1 C4 C3 87.59 no
C1 C4 C5 111.48 no
C1 C4 C6 117.65 no
C3 C4 C5 111.12 no
C3 C4 C6 117.94 no
C5 C4 C6 109.55 no
C4 C6 C7 120.55 no
C4 C6 C13 121.94 no
C7 C6 C13 117.5(2) no
C6 C7 C8 123.3(2) no
C6 C7 C9 120.0(2) no
C8 C7 C9 116.6(2) no
C7 C9 C10 122.8(2) no
C9 C10 C11 120.8(2) no
C9 C10 C12 116.9(2) no
C11 C10 C12 122.2(3) no
C10 C12 C13 122.5(2) no
C6 C13 C12 119.9(2) no
C6 C13 C14 123.0(2) no
C12 C13 C14 117.1(2) no
O1A C15A C2 121.2(11) yes
O1A C15A C16A 126.3(12) yes
C2 C15A C16A 112.5(9) no
O1B C15B C16B 115.3(18) yes
O1B C15B C2 125.8(18) yes
C2 C15B C16B 118.8(16) no
Cl1A C16A C15A 113.5(8) yes
Cl1B C16B C15B 113.8(13) yes
C2 C1 H1A 114.00 no
C2 C1 H1B 114.00 no
C4 C1 H1A 114.00 no
C4 C1 H1B 114.00 no
H1A C1 H1B 111.00 no
C1 C2 H2 111.00 no
C3 C2 H2 111.00 no
C15A C2 H2 111.00 no
C15B C2 H2 111.00 no
C2 C3 H3A 114.00 no
C2 C3 H3B 114.00 no
C4 C3 H3A 114.00 no
C4 C3 H3B 114.00 no
H3A C3 H3B 111.00 no
C4 C5 H5A 109.00 no
C4 C5 H5B 109.00 no
C4 C5 H5C 109.00 no
H5A C5 H5B 109.00 no
H5A C5 H5C 109.00 no
H5B C5 H5C 109.00 no
C7 C8 H8A 109.00 no
C7 C8 H8B 109.00 no
C7 C8 H8C 109.00 no
H8A C8 H8B 109.00 no
H8A C8 H8C 109.00 no
H8B C8 H8C 109.00 no
C7 C9 H9 119.00 no
C10 C9 H9 119.00 no
C10 C11 H11A 109.00 no
C10 C11 H11B 110.00 no
C10 C11 H11C 109.00 no
H11A C11 H11B 110.00 no
H11A C11 H11C 109.00 no
H11B C11 H11C 110.00 no
C10 C12 H12 119.00 no
C13 C12 H12 119.00 no
C13 C14 H14A 109.00 no
C13 C14 H14B 109.00 no
C13 C14 H14C 110.00 no
H14A C14 H14B 109.00 no
H14A C14 H14C 109.00 no
H14B C14 H14C 109.00 no
Cl1A C16A H16A 109.00 no
Cl1A C16A H16B 109.00 no
C15A C16A H16A 109.00 no
C15A C16A H16B 109.00 no
H16A C16A H16B 108.00 no
Cl1B C16B H16C 109.00 no
Cl1B C16B H16D 109.00 no
C15B C16B H16C 109.00 no
C15B C16B H16D 109.00 no
H16C C16B H16D 108.00 no

loop_
_geom_bond_atom_site_label_1
_geom_bond_atom_site_label_2
_geom_bond_distance
_geom_bond_publ_flag
Cl1A C16A 1.807(12) yes
Cl1B C16B 1.68(2) yes
O1A C15A 1.187(16) yes
O1B C15B 1.22(2) yes
C1 C2 1.521(4) no
C1 C4 1.5472 no
C2 C3 1.544(3) no
C2 C15B 1.41(2) no
C2 C15A 1.526(13) no
C3 C4 1.5314 no
C4 C6 1.5274 no
C4 C5 1.5643 no
C6 C7 1.410(3) no
C6 C13 1.397(4) no
C7 C8 1.508(4) no
C7 C9 1.383(4) no
C9 C10 1.371(4) no
C10 C12 1.378(4) no
C10 C11 1.503(4) no
C12 C13 1.394(4) no
C13 C14 1.519(4) no
C15A C16A 1.464(18) no
C15B C16B 1.54(3) no
C1 H1A 0.9700 no
C1 H1B 0.9700 no
C2 H2 0.9800 no
C3 H3A 0.9700 no
C3 H3B 0.9700 no
C5 H5A 0.9600 no
C5 H5B 0.9600 no
C5 H5C 0.9600 no
C8 H8A 0.9600 no
C8 H8B 0.9600 no
C8 H8C 0.9600 no
C9 H9 0.9300 no
C11 H11A 0.9600 no
C11 H11B 0.9600 no
C11 H11C 0.9600 no
C12 H12 0.9300 no
C14 H14A 0.9600 no
C14 H14B 0.9600 no
C14 H14C 0.9600 no
C16A H16A 0.9700 no
C16A H16B 0.9700 no
C16B H16C 0.9700 no
C16B H16D 0.9700 no

loop_
_geom_contact_atom_site_label_1
_geom_contact_atom_site_label_2
_geom_contact_distance
_geom_contact_site_symmetry_2
_geom_contact_publ_flag
Cl1A O1A 2.971(10) . no
Cl1A C12 3.578(5) 3_676 no
Cl1A C13 3.379(5) 3_676 no
Cl1B O1B 2.834(17) . no
Cl1B C13 3.529(9) 3_676 no
Cl1A H3A 2.9900 3_676 no
Cl1A H14C 3.0700 3_676 no
Cl1B H3A 3.0100 3_676 no
O1A Cl1A 2.971(10) . no
O1B C11 3.372(16) 4_464 no
O1B Cl1B 2.834(17) . no
O1A H1A 2.5700 . no
O1A H11C 2.6800 4_464 no
O1B H1A 2.5700 . no
O1B H11C 2.5100 4_464 no
C1 C8 2.939(4) . no
C3 C14 2.973(4) . no
C5 C8 3.5633 . no
C5 C14 3.5742 . no
C7 C16B 3.578(18) 2_646 no
C8 C5 3.5633 . no
C8 C1 2.939(4) . no
C10 C16A 3.550(13) 2_646 no
C11 O1B 3.372(16) 4_665 no
C12 C16A 3.436(13) 2_646 no
C12 Cl1A 3.578(5) 3_676 no
C13 Cl1B 3.529(9) 3_676 no
C13 C16A 3.511(11) 2_646 no
C13 Cl1A 3.379(5) 3_676 no
C14 C3 2.973(4) . no
C14 C5 3.5742 . no
C16A C12 3.436(13) 2_656 no
C16A C13 3.511(11) 2_656 no
C16A C10 3.550(13) 2_656 no
C16B C7 3.578(18) 2_656 no
C1 H8A 2.6900 . no
C1 H8B 2.6900 . no
C2 H5B 2.8300 . no
C3 H14C 2.7000 . no
C3 H14B 2.7500 . no
C4 H14B 2.7800 . no
C4 H8B 2.7500 . no
C5 H14B 2.9400 . no
C5 H8B 2.9200 . no
C5 H2 3.0000 . no
C6 H16D 2.9300 2_646 no
C6 H16A 2.9400 2_646 no
C7 H5A 3.0800 . no
C7 H16A 2.8400 2_646 no
C7 H16D 2.8100 2_646 no
C7 H1A 2.8900 . no
C8 H1B 2.8700 . no
C8 H5A 3.0800 . no
C8 H1A 2.7200 . no
C9 H16A 2.9800 2_646 no
C9 H16D 2.7900 2_646 no
C10 H16D 2.8700 2_646 no
C10 H16B 2.9600 2_646 no
C12 H16D 2.8600 2_646 no
C12 H16B 2.8600 2_646 no
C13 H16A 3.0500 2_646 no
C13 H3A 2.9000 . no
C13 H16D 2.8800 2_646 no
C14 H3B 2.9200 . no
C14 H3A 2.7500 . no
H1A O1B 2.5700 . no
H1A H8A 2.2200 . no
H1A O1A 2.5700 . no
H1A C8 2.7200 . no
H1A C7 2.8900 . no
H1B H5B 2.4400 . no
H1B H8B 2.3900 . no
H1B C8 2.8700 . no
H2 H5B 2.4900 . no
H2 H16B 2.3600 . no
H2 C5 3.0000 . no
H2 H16D 2.5400 . no
H3A C14 2.7500 . no
H3A H14C 2.2300 . no
H3A C13 2.9000 . no
H3A Cl1A 2.9900 3_676 no
H3A Cl1B 3.0100 3_676 no
H3B C14 2.9200 . no
H3B H14B 2.4600 . no
H3B H5C 2.4800 . no
H5A C8 3.0800 . no
H5A H8B 2.3500 . no
H5A C7 3.0800 . no
H5A H16C 2.5900 2_646 no
H5B C2 2.8300 . no
H5B H1B 2.4400 . no
H5B H2 2.4900 . no
H5C H14B 2.3100 . no
H5C H3B 2.4800 . no
H8A C1 2.6900 . no
H8A H1A 2.2200 . no
H8B H5A 2.3500 . no
H8B C1 2.6900 . no
H8B C4 2.7500 . no
H8B H1B 2.3900 . no
H8B C5 2.9200 . no
H8C H9 2.2700 . no
H9 H11B 2.4300 . no
H9 H8C 2.2700 . no
H11B H9 2.4300 . no
H11C H12 2.4300 . no
H11C O1A 2.6800 4_665 no
H11C O1B 2.5100 4_665 no
H12 H14A 2.3000 . no
H12 H11C 2.4300 . no
H14A H12 2.3000 . no
H14B H5C 2.3100 . no
H14B C4 2.7800 . no
H14B C5 2.9400 . no
H14B C3 2.7500 . no
H14B H3B 2.4600 . no
H14C H3A 2.2300 . no
H14C Cl1A 3.0700 3_676 no
H14C C3 2.7000 . no
H16A C7 2.8400 2_656 no
H16A C9 2.9800 2_656 no
H16A C6 2.9400 2_656 no
H16A C13 3.0500 2_656 no
H16B C10 2.9600 2_656 no
H16B C12 2.8600 2_656 no
H16B H2 2.3600 . no
H16C H5A 2.5900 2_656 no
H16D H2 2.5400 . no
H16D C6 2.9300 2_656 no
H16D C7 2.8100 2_656 no
H16D C9 2.7900 2_656 no
H16D C10 2.8700 2_656 no
H16D C12 2.8600 2_656 no
H16D C13 2.8800 2_656 no

loop_
_geom_hbond_atom_site_label_D
_geom_hbond_atom_site_label_H
_geom_hbond_atom_site_label_A
_geom_hbond_distance_DH
_geom_hbond_distance_HA
_geom_hbond_distance_DA
_geom_hbond_angle_DHA
_geom_hbond_publ_flag
C1 H1A O1A 0.97 2.57 2.905(10) 100 yes

loop_
_geom_torsion_atom_site_label_1
_geom_torsion_atom_site_label_2
_geom_torsion_atom_site_label_3
_geom_torsion_atom_site_label_4
_geom_torsion
_geom_torsion_publ_flag
C4 C1 C2 C3 16.79 no
C4 C1 C2 C15A 136.57 no
C2 C1 C4 C3 -16.94 no
C2 C1 C4 C5 94.83 no
C2 C1 C4 C6 -137.43 no
C1 C2 C3 C4 -16.97 no
C15A C2 C3 C4 -137.87 no
C1 C2 C15A O1A -19.2(16) no
C1 C2 C15A C16A 163.5(9) no
C3 C2 C15A O1A 84.1(13) no
C3 C2 C15A C16A -93.2(11) no
C2 C3 C4 C1 16.69 no
C2 C3 C4 C5 -95.43 no
C2 C3 C4 C6 136.91 no
C1 C4 C6 C7 -38.84 no
C1 C4 C6 C13 142.13 no
C3 C4 C6 C7 -141.79 no
C3 C4 C6 C13 39.18 no
C5 C4 C6 C7 89.81 no
C5 C4 C6 C13 -89.22 no
C4 C6 C7 C8 -8.04 no
C4 C6 C7 C9 175.15 no
C13 C6 C7 C8 171.0(2) no
C13 C6 C7 C9 -5.8(3) no
C4 C6 C13 C12 -174.95 no
C4 C6 C13 C14 7.66 no
C7 C6 C13 C12 6.0(3) no
C7 C6 C13 C14 -171.4(2) no
C6 C7 C9 C10 1.1(3) no
C8 C7 C9 C10 -175.9(2) no
C7 C9 C10 C11 -179.3(2) no
C7 C9 C10 C12 3.4(4) no
C9 C10 C12 C13 -3.2(4) no
C11 C10 C12 C13 179.6(2) no
C10 C12 C13 C6 -1.6(4) no
C10 C12 C13 C14 176.0(2) no
O1A C15A C16A Cl1A 4(2) no
C2 C15A C16A Cl1A -178.6(8) no
